data_4064622
loop_
_publ_author_name
'Wu, Jianguo'
'Hazari, Nilay'
'Incarvito, Christopher D.'

_publ_section_title
;
 Synthesis, Properties, and Reactivity with Carbon Dioxide of
 (allyl)2Ni(L) Complexes
;
_journal_issue 11
_journal_name_full Organometallics
_journal_page_first 3142
_journal_paper_doi 10.1021/om2002238
_journal_volume 30
_journal_year 2011
_chemical_formula_moiety 'Ni P C26 H29'
_chemical_formula_sum 'C26 H29 Ni P'
_chemical_formula_weight 431.19
_space_group_IT_number 2
_symmetry_cell_setting triclinic
_symmetry_Int_Tables_number 2
_symmetry_space_group_name_Hall '-P 1'
_symmetry_space_group_name_H-M 'P -1'
_atom_sites_solution_hydrogens geom
_atom_sites_solution_primary direct
_atom_sites_solution_secondary difmap
_cell_angle_alpha 75.237(3)
_cell_angle_beta 76.793(3)
_cell_angle_gamma 76.641(3)
_cell_formula_units_Z 2
_cell_length_a 7.9014(11)
_cell_length_b 10.8585(15)
_cell_length_c 13.7157(19)
_cell_measurement_reflns_used 10125
_cell_measurement_temperature 223
_cell_measurement_theta_max 27.61
_cell_measurement_theta_min 3.04
_cell_volume 1089.0(3)
_computing_cell_refinement PROCESS-AUTO
_computing_data_collection PROCESS-AUTO
_computing_data_reduction CrystalClear
_computing_molecular_graphics 'CrystalStructure 4.0'
_computing_publication_material 'CrystalStructure 4.0 (Rigaku, 2010)'
_computing_structure_refinement 'SHELXL97 (Sheldrick, 1997)'
_computing_structure_solution 'SIR2004 (Burla, et al., 2005)'
_diffrn_ambient_temperature 223
_diffrn_detector_area_resol_mean 6.849
_diffrn_measured_fraction_theta_full 0.989
_diffrn_measured_fraction_theta_max 0.989
_diffrn_measurement_device_type 'Rigaku Mercury275R CCD (SCX mini)'
_diffrn_measurement_method \w
_diffrn_radiation_type 'Mo K\a'
_diffrn_radiation_wavelength 0.71075
_diffrn_reflns_av_R_equivalents 0.0319
_diffrn_reflns_limit_h_max 10
_diffrn_reflns_limit_h_min -10
_diffrn_reflns_limit_k_max 14
_diffrn_reflns_limit_k_min -14
_diffrn_reflns_limit_l_max 17
_diffrn_reflns_limit_l_min -17
_diffrn_reflns_number 11257
_diffrn_reflns_theta_full 27.49
_diffrn_reflns_theta_max 27.49
_diffrn_standards_number 0
_exptl_absorpt_coefficient_mu 0.973
_exptl_absorpt_correction_T_max 0.864
_exptl_absorpt_correction_T_min 0.764
_exptl_absorpt_correction_type multi-scan
_exptl_absorpt_process_details 'Jacobson, R. (1998) Private communication'
_exptl_crystal_colour orange
_exptl_crystal_density_diffrn 1.315
_exptl_crystal_density_method 'not measured'
_exptl_crystal_description block
_exptl_crystal_F_000 456.00
_exptl_crystal_size_max 0.15
_exptl_crystal_size_mid 0.15
_exptl_crystal_size_min 0.15
_refine_diff_density_max 0.310
_refine_diff_density_min -0.240
_refine_ls_extinction_method none
_refine_ls_goodness_of_fit_ref 1.076
_refine_ls_hydrogen_treatment mixed
_refine_ls_number_parameters 285
_refine_ls_number_reflns 4946
_refine_ls_number_restraints 0
_refine_ls_R_factor_gt 0.0451
_refine_ls_shift/su_max 0.001
_refine_ls_structure_factor_coef Fsqd
_refine_ls_weighting_details 'w = 1/[\s^2^(Fo^2^)+(0.0307P)^2^+0.5525P] where P=(Fo^2^+2Fc^2^)/3'
_refine_ls_weighting_scheme calc
_refine_ls_wR_factor_ref 0.0880
_reflns_number_gt 3938
_reflns_number_total 4946
_reflns_threshold_expression F^2^>2.0\s(F^2^)
_cod_data_source_file om2002238_si_002.cif
_cod_data_source_block COMPOUND_7
_cod_original_formula_sum 'Ni P C26 H29'
_cod_database_code 4064622

loop_
_symmetry_equiv_pos_site_id
_symmetry_equiv_pos_as_xyz
1 +X,+Y,+Z
2 -X,-Y,-Z

loop_
_atom_site_label
_atom_site_type_symbol
_atom_site_fract_x
_atom_site_fract_y
_atom_site_fract_z
_atom_site_U_iso_or_equiv
_atom_site_adp_type
_atom_site_occupancy
_atom_site_symmetry_multiplicity
_atom_site_calc_flag
_atom_site_refinement_flags
Ni(1) Ni 0.09720(4) 0.02421(3) 0.76667(2) 0.03078(10) Uani 1.00 2 d .
P(1) P 0.17012(8) 0.21967(6) 0.75798(5) 0.02703(14) Uani 1.00 2 d .
C(1) C 0.0262(4) 0.0714(3) 0.6226(2) 0.0472(7) Uani 1.00 2 d .
C(2) C -0.0919(3) 0.0039(3) 0.6973(2) 0.0435(6) Uani 1.00 2 d .
C(3) C -0.1717(4) 0.0572(3) 0.7831(3) 0.0475(7) Uani 1.00 2 d .
C(4) C -0.1195(4) -0.1249(3) 0.6893(3) 0.0612(9) Uani 1.00 2 d .
C(5) C 0.3503(4) -0.0900(3) 0.7596(2) 0.0389(6) Uani 1.00 2 d .
C(6) C 0.2259(4) -0.1492(2) 0.8345(2) 0.0424(6) Uani 1.00 2 d .
C(7) C 0.1280(4) -0.0818(3) 0.9097(2) 0.0476(7) Uani 1.00 2 d .
C(8) C 0.1885(5) -0.2771(3) 0.8276(3) 0.0658(9) Uani 1.00 2 d .
C(9) C -0.0037(3) 0.3626(2) 0.73329(18) 0.0297(5) Uani 1.00 2 d .
C(10) C 0.0118(3) 0.4631(2) 0.6477(2) 0.0368(6) Uani 1.00 2 d .
C(11) C -0.1257(4) 0.5690(3) 0.6356(2) 0.0474(7) Uani 1.00 2 d .
C(12) C -0.2782(4) 0.5750(3) 0.7079(3) 0.0500(7) Uani 1.00 2 d .
C(13) C -0.2966(4) 0.4751(3) 0.7921(2) 0.0451(7) Uani 1.00 2 d .
C(14) C -0.1608(3) 0.3689(2) 0.8045(2) 0.0367(6) Uani 1.00 2 d .
C(15) C 0.3594(3) 0.2549(2) 0.65584(17) 0.0301(5) Uani 1.00 2 d .
C(16) C 0.4167(4) 0.1801(3) 0.5818(2) 0.0412(6) Uani 1.00 2 d .
C(17) C 0.5653(4) 0.2008(3) 0.5069(2) 0.0527(8) Uani 1.00 2 d .
C(18) C 0.6556(4) 0.2939(3) 0.5051(2) 0.0508(7) Uani 1.00 2 d .
C(19) C 0.6005(4) 0.3684(3) 0.5768(2) 0.0514(7) Uani 1.00 2 d .
C(20) C 0.4541(4) 0.3491(3) 0.6522(2) 0.0409(6) Uani 1.00 2 d .
C(21) C 0.2447(3) 0.2529(2) 0.86535(17) 0.0283(5) Uani 1.00 2 d .
C(22) C 0.3887(4) 0.1673(3) 0.9011(2) 0.0415(6) Uani 1.00 2 d .
C(23) C 0.4560(4) 0.1856(3) 0.9793(2) 0.0489(7) Uani 1.00 2 d .
C(24) C 0.3810(4) 0.2889(3) 1.0246(2) 0.0463(7) Uani 1.00 2 d .
C(25) C 0.2395(4) 0.3749(3) 0.9906(2) 0.0472(7) Uani 1.00 2 d .
C(26) C 0.1728(4) 0.3577(3) 0.9108(2) 0.0399(6) Uani 1.00 2 d .
H(4A) H -0.1694 -0.1708 0.7563 0.073 Uiso 1.00 2 calc R
H(4B) H -0.0071 -0.1754 0.6641 0.073 Uiso 1.00 2 calc R
H(4C) H -0.2001 -0.1119 0.6422 0.073 Uiso 1.00 2 calc R
H(8A) H 0.0645 -0.2804 0.8541 0.079 Uiso 1.00 2 calc R
H(8B) H 0.2606 -0.3478 0.8676 0.079 Uiso 1.00 2 calc R
H(8C) H 0.2166 -0.2851 0.7565 0.079 Uiso 1.00 2 calc R
H(10) H 0.1153 0.4597 0.5977 0.044 Uiso 1.00 2 calc R
H(11) H -0.1142 0.6370 0.5777 0.057 Uiso 1.00 2 calc R
H(12) H -0.3699 0.6474 0.6997 0.060 Uiso 1.00 2 calc R
H(13) H -0.4013 0.4788 0.8412 0.054 Uiso 1.00 2 calc R
H(14) H -0.1749 0.3003 0.8618 0.044 Uiso 1.00 2 calc R
H(16) H 0.3550 0.1155 0.5824 0.049 Uiso 1.00 2 calc R
H(17) H 0.6036 0.1499 0.4572 0.063 Uiso 1.00 2 calc R
H(18) H 0.7561 0.3070 0.4544 0.061 Uiso 1.00 2 calc R
H(19) H 0.6625 0.4334 0.5749 0.062 Uiso 1.00 2 calc R
H(20) H 0.4183 0.4004 0.7017 0.049 Uiso 1.00 2 calc R
H(22) H 0.4411 0.0955 0.8711 0.050 Uiso 1.00 2 calc R
H(23) H 0.5541 0.1268 1.0018 0.059 Uiso 1.00 2 calc R
H(24) H 0.4264 0.3006 1.0786 0.056 Uiso 1.00 2 calc R
H(25) H 0.1873 0.4460 1.0214 0.057 Uiso 1.00 2 calc R
H(26) H 0.0770 0.4183 0.8872 0.048 Uiso 1.00 2 calc R
H(3a) H -0.200(4) 0.142(3) 0.771(2) 0.053(9) Uiso 1.00 2 d .
H(3b) H -0.235(4) 0.002(3) 0.844(2) 0.053(9) Uiso 1.00 2 d .
H(1a) H 0.009(4) 0.161(3) 0.605(2) 0.056(9) Uiso 1.00 2 d .
H(1b) H 0.096(4) 0.031(3) 0.568(2) 0.051(8) Uiso 1.00 2 d .
H(7a) H 0.173(4) -0.026(3) 0.934(3) 0.070(11) Uiso 1.00 2 d .
H(7b) H 0.027(5) -0.115(3) 0.954(3) 0.075(11) Uiso 1.00 2 d .
H(5a) H 0.417(3) -0.037(2) 0.7730(19) 0.037(7) Uiso 1.00 2 d .
H(5b) H 0.401(4) -0.126(3) 0.705(2) 0.050(8) Uiso 1.00 2 d .

loop_
_atom_site_aniso_label
_atom_site_aniso_U_11
_atom_site_aniso_U_22
_atom_site_aniso_U_33
_atom_site_aniso_U_12
_atom_site_aniso_U_13
_atom_site_aniso_U_23
Ni(1) 0.02975(17) 0.02772(17) 0.03419(18) -0.00252(12) -0.00511(13) -0.00846(13)
P(1) 0.0268(3) 0.0257(3) 0.0279(3) -0.0017(2) -0.0043(2) -0.0079(3)
C(1) 0.0529(18) 0.0497(18) 0.0454(17) -0.0094(14) -0.0203(15) -0.0114(15)
C(2) 0.0330(14) 0.0464(16) 0.0575(17) -0.0054(12) -0.0160(13) -0.0168(14)
C(3) 0.0342(15) 0.0421(17) 0.068(2) -0.0034(13) -0.0084(14) -0.0187(16)
C(4) 0.0547(19) 0.0582(20) 0.085(2) -0.0163(16) -0.0157(17) -0.0331(18)
C(5) 0.0365(14) 0.0364(14) 0.0434(16) 0.0034(12) -0.0086(12) -0.0156(13)
C(6) 0.0445(15) 0.0297(13) 0.0477(16) 0.0030(11) -0.0140(13) -0.0024(12)
C(7) 0.0503(18) 0.0482(17) 0.0357(15) -0.0039(14) -0.0041(14) -0.0016(14)
C(8) 0.074(2) 0.0314(15) 0.088(3) -0.0072(15) -0.0178(20) -0.0050(16)
C(9) 0.0302(12) 0.0257(12) 0.0354(13) -0.0019(9) -0.0100(10) -0.0098(10)
C(10) 0.0380(14) 0.0337(13) 0.0403(14) -0.0082(11) -0.0106(11) -0.0059(11)
C(11) 0.0560(18) 0.0280(13) 0.0605(19) -0.0027(12) -0.0274(15) -0.0031(13)
C(12) 0.0451(16) 0.0325(14) 0.078(2) 0.0082(12) -0.0270(16) -0.0202(15)
C(13) 0.0346(14) 0.0451(16) 0.0596(18) 0.0017(12) -0.0061(13) -0.0285(15)
C(14) 0.0363(14) 0.0344(13) 0.0398(14) -0.0017(11) -0.0067(11) -0.0127(11)
C(15) 0.0284(12) 0.0331(12) 0.0267(12) -0.0021(10) -0.0049(10) -0.0059(10)
C(16) 0.0462(16) 0.0406(15) 0.0376(14) -0.0107(12) 0.0007(12) -0.0146(12)
C(17) 0.0557(18) 0.0632(20) 0.0369(15) -0.0081(15) 0.0065(14) -0.0222(14)
C(18) 0.0384(15) 0.068(2) 0.0410(16) -0.0131(14) 0.0068(13) -0.0123(15)
C(19) 0.0443(16) 0.0673(20) 0.0466(17) -0.0264(15) 0.0005(13) -0.0124(15)
C(20) 0.0419(15) 0.0474(16) 0.0378(14) -0.0152(12) -0.0014(12) -0.0156(12)
C(21) 0.0297(12) 0.0306(12) 0.0243(11) -0.0052(10) -0.0026(9) -0.0075(10)
C(22) 0.0415(15) 0.0362(14) 0.0495(16) 0.0055(11) -0.0165(13) -0.0181(13)
C(23) 0.0526(17) 0.0438(16) 0.0532(17) 0.0050(13) -0.0284(14) -0.0111(14)
C(24) 0.0575(18) 0.0513(17) 0.0360(14) -0.0113(14) -0.0172(13) -0.0109(13)
C(25) 0.0531(17) 0.0502(17) 0.0439(16) -0.0016(13) -0.0098(13) -0.0261(14)
C(26) 0.0415(15) 0.0378(14) 0.0411(15) 0.0042(11) -0.0120(12) -0.0160(12)

loop_
_atom_type_symbol
_atom_type_description
_atom_type_scat_dispersion_real
_atom_type_scat_dispersion_imag
_atom_type_scat_source
Ni Ni 0.339 1.112
;
International Tables for Crystallography
(1992, Vol. C, Tables 4.2.6.8 and 6.1.1.4)
;
P P 0.102 0.094
;
International Tables for Crystallography
(1992, Vol. C, Tables 4.2.6.8 and 6.1.1.4)
;
C C 0.003 0.002
;
International Tables for Crystallography
(1992, Vol. C, Tables 4.2.6.8 and 6.1.1.4)
;
H H 0.000 0.000
;
International Tables for Crystallography
(1992, Vol. C, Table 6.1.1.4)
;

loop_
_geom_angle_atom_site_label_1
_geom_angle_atom_site_label_2
_geom_angle_atom_site_label_3
_geom_angle
_geom_angle_publ_flag
P(1) Ni(1) C(1) 96.45(11) yes
P(1) Ni(1) C(2) 123.63(8) yes
P(1) Ni(1) C(3) 105.96(10) yes
P(1) Ni(1) C(5) 98.83(9) yes
P(1) Ni(1) C(6) 124.34(10) yes
P(1) Ni(1) C(7) 105.13(11) yes
C(1) Ni(1) C(2) 39.75(12) yes
C(1) Ni(1) C(3) 70.61(13) yes
C(1) Ni(1) C(5) 109.38(12) yes
C(1) Ni(1) C(6) 126.65(13) yes
C(1) Ni(1) C(7) 158.22(15) yes
C(2) Ni(1) C(3) 40.27(14) yes
C(2) Ni(1) C(5) 124.39(13) yes
C(2) Ni(1) C(6) 111.87(12) yes
C(2) Ni(1) C(7) 121.29(13) yes
C(3) Ni(1) C(5) 155.09(13) yes
C(3) Ni(1) C(6) 119.57(12) yes
C(3) Ni(1) C(7) 100.07(13) yes
C(5) Ni(1) C(6) 39.40(10) yes
C(5) Ni(1) C(7) 70.57(11) yes
C(6) Ni(1) C(7) 40.24(12) yes
Ni(1) P(1) C(9) 115.92(9) yes
Ni(1) P(1) C(15) 112.76(9) yes
Ni(1) P(1) C(21) 121.77(7) yes
C(9) P(1) C(15) 104.31(10) yes
C(9) P(1) C(21) 100.33(11) yes
C(15) P(1) C(21) 99.12(12) yes
Ni(1) C(1) C(2) 67.83(19) yes
Ni(1) C(2) C(1) 72.4(2) yes
Ni(1) C(2) C(3) 70.5(2) yes
Ni(1) C(2) C(4) 123.3(2) yes
C(1) C(2) C(3) 116.9(3) yes
C(1) C(2) C(4) 121.1(3) yes
C(3) C(2) C(4) 121.8(3) yes
Ni(1) C(3) C(2) 69.21(17) yes
Ni(1) C(5) C(6) 67.73(14) yes
Ni(1) C(6) C(5) 72.88(15) yes
Ni(1) C(6) C(7) 70.56(15) yes
Ni(1) C(6) C(8) 122.8(2) yes
C(5) C(6) C(7) 117.9(3) yes
C(5) C(6) C(8) 119.9(3) yes
C(7) C(6) C(8) 122.0(3) yes
Ni(1) C(7) C(6) 69.20(16) yes
P(1) C(9) C(10) 123.92(17) yes
P(1) C(9) C(14) 117.56(16) yes
C(10) C(9) C(14) 118.52(20) yes
C(9) C(10) C(11) 120.2(2) yes
C(10) C(11) C(12) 120.5(2) yes
C(11) C(12) C(13) 120.0(2) yes
C(12) C(13) C(14) 120.0(2) yes
C(9) C(14) C(13) 120.8(2) yes
P(1) C(15) C(16) 119.2(2) yes
P(1) C(15) C(20) 122.62(19) yes
C(16) C(15) C(20) 118.1(2) yes
C(15) C(16) C(17) 120.1(3) yes
C(16) C(17) C(18) 120.6(3) yes
C(17) C(18) C(19) 120.0(3) yes
C(18) C(19) C(20) 120.5(3) yes
C(15) C(20) C(19) 120.8(3) yes
P(1) C(21) C(22) 117.1(2) yes
P(1) C(21) C(26) 125.39(19) yes
C(22) C(21) C(26) 117.4(3) yes
C(21) C(22) C(23) 121.3(3) yes
C(22) C(23) C(24) 120.4(3) yes
C(23) C(24) C(25) 119.4(3) yes
C(24) C(25) C(26) 120.3(3) yes
C(21) C(26) C(25) 121.1(2) yes
Ni(1) C(1) H(1a) 104(2) yes
Ni(1) C(1) H(1b) 121.1(18) yes
C(2) C(1) H(1a) 122.7(17) yes
C(2) C(1) H(1b) 118.6(19) yes
H(1a) C(1) H(1b) 113(2) yes
Ni(1) C(3) H(3a) 103(2) yes
Ni(1) C(3) H(3b) 116.1(17) yes
C(2) C(3) H(3a) 115.4(20) yes
C(2) C(3) H(3b) 118.3(20) yes
H(3a) C(3) H(3b) 121(2) yes
C(2) C(4) H(4A) 109.468 yes
C(2) C(4) H(4B) 109.467 yes
C(2) C(4) H(4C) 109.471 yes
H(4A) C(4) H(4B) 109.472 yes
H(4A) C(4) H(4C) 109.471 yes
H(4B) C(4) H(4C) 109.478 yes
Ni(1) C(5) H(5a) 103.0(15) yes
Ni(1) C(5) H(5b) 120.5(20) yes
C(6) C(5) H(5a) 122.7(15) yes
C(6) C(5) H(5b) 119.0(20) yes
H(5a) C(5) H(5b) 114(3) yes
Ni(1) C(7) H(7a) 101.5(19) yes
Ni(1) C(7) H(7b) 118(2) yes
C(6) C(7) H(7a) 123.5(19) yes
C(6) C(7) H(7b) 118(2) yes
H(7a) C(7) H(7b) 115(3) yes
C(6) C(8) H(8A) 109.466 yes
C(6) C(8) H(8B) 109.467 yes
C(6) C(8) H(8C) 109.476 yes
H(8A) C(8) H(8B) 109.472 yes
H(8A) C(8) H(8C) 109.474 yes
H(8B) C(8) H(8C) 109.472 yes
C(9) C(10) H(10) 119.905 yes
C(11) C(10) H(10) 119.909 yes
C(10) C(11) H(11) 119.752 yes
C(12) C(11) H(11) 119.756 yes
C(11) C(12) H(12) 120.021 yes
C(13) C(12) H(12) 120.028 yes
C(12) C(13) H(13) 119.996 yes
C(14) C(13) H(13) 119.992 yes
C(9) C(14) H(14) 119.599 yes
C(13) C(14) H(14) 119.594 yes
C(15) C(16) H(16) 119.963 yes
C(17) C(16) H(16) 119.965 yes
C(16) C(17) H(17) 119.698 yes
C(18) C(17) H(17) 119.701 yes
C(17) C(18) H(18) 120.019 yes
C(19) C(18) H(18) 120.019 yes
C(18) C(19) H(19) 119.765 yes
C(20) C(19) H(19) 119.758 yes
C(15) C(20) H(20) 119.612 yes
C(19) C(20) H(20) 119.607 yes
C(21) C(22) H(22) 119.331 yes
C(23) C(22) H(22) 119.334 yes
C(22) C(23) H(23) 119.798 yes
C(24) C(23) H(23) 119.803 yes
C(23) C(24) H(24) 120.274 yes
C(25) C(24) H(24) 120.278 yes
C(24) C(25) H(25) 119.869 yes
C(26) C(25) H(25) 119.872 yes
C(21) C(26) H(26) 119.440 yes
C(25) C(26) H(26) 119.459 yes

loop_
_geom_bond_atom_site_label_1
_geom_bond_atom_site_label_2
_geom_bond_distance
_geom_bond_publ_flag
Ni(1) P(1) 2.2925(9) yes
Ni(1) C(1) 2.083(3) yes
Ni(1) C(2) 2.024(3) yes
Ni(1) C(3) 2.041(3) yes
Ni(1) C(5) 2.091(3) yes
Ni(1) C(6) 2.025(2) yes
Ni(1) C(7) 2.043(3) yes
P(1) C(9) 1.835(2) yes
P(1) C(15) 1.838(2) yes
P(1) C(21) 1.847(3) yes
C(1) C(2) 1.397(4) yes
C(2) C(3) 1.399(5) yes
C(2) C(4) 1.499(5) yes
C(5) C(6) 1.389(4) yes
C(6) C(7) 1.399(4) yes
C(6) C(8) 1.515(5) yes
C(9) C(10) 1.389(3) yes
C(9) C(14) 1.394(3) yes
C(10) C(11) 1.392(3) yes
C(11) C(12) 1.375(4) yes
C(12) C(13) 1.374(4) yes
C(13) C(14) 1.386(3) yes
C(15) C(16) 1.392(4) yes
C(15) C(20) 1.385(4) yes
C(16) C(17) 1.392(4) yes
C(17) C(18) 1.358(5) yes
C(18) C(19) 1.363(5) yes
C(19) C(20) 1.381(4) yes
C(21) C(22) 1.390(3) yes
C(21) C(26) 1.381(4) yes
C(22) C(23) 1.375(5) yes
C(23) C(24) 1.369(4) yes
C(24) C(25) 1.369(4) yes
C(25) C(26) 1.387(5) yes
C(1) H(1a) 0.92(3) yes
C(1) H(1b) 0.96(3) yes
C(3) H(3a) 0.88(3) yes
C(3) H(3b) 1.00(3) yes
C(4) H(4A) 0.970 yes
C(4) H(4B) 0.970 yes
C(4) H(4C) 0.970 yes
C(5) H(5a) 0.94(3) yes
C(5) H(5b) 0.90(3) yes
C(7) H(7a) 0.92(4) yes
C(7) H(7b) 0.97(3) yes
C(8) H(8A) 0.970 yes
C(8) H(8B) 0.970 yes
C(8) H(8C) 0.970 yes
C(10) H(10) 0.940 yes
C(11) H(11) 0.940 yes
C(12) H(12) 0.940 yes
C(13) H(13) 0.940 yes
C(14) H(14) 0.940 yes
C(16) H(16) 0.940 yes
C(17) H(17) 0.940 yes
C(18) H(18) 0.940 yes
C(19) H(19) 0.940 yes
C(20) H(20) 0.940 yes
C(22) H(22) 0.940 yes
C(23) H(23) 0.940 yes
C(24) H(24) 0.940 yes
C(25) H(25) 0.940 yes
C(26) H(26) 0.940 yes

loop_
_geom_contact_atom_site_label_1
_geom_contact_atom_site_label_2
_geom_contact_distance
_geom_contact_publ_flag
_geom_contact_site_symmetry_2
Ni(1) C(16) 3.539(3) yes .
C(1) C(16) 3.433(5) yes .
C(3) C(14) 3.493(5) yes .
C(4) C(8) 3.303(5) yes .
C(5) C(16) 3.362(4) yes .
C(9) C(12) 2.788(3) yes .
C(9) C(20) 3.513(4) yes .
C(9) C(26) 3.053(4) yes .
C(10) C(13) 2.767(4) yes .
C(10) C(15) 3.132(3) yes .
C(10) C(20) 3.437(4) yes .
C(11) C(14) 2.754(4) yes .
C(14) C(21) 3.372(4) yes .
C(14) C(26) 3.256(4) yes .
C(15) C(18) 2.781(3) yes .
C(15) C(22) 3.301(4) yes .
C(16) C(19) 2.748(5) yes .
C(17) C(20) 2.742(4) yes .
C(20) C(21) 3.067(3) yes .
C(20) C(22) 3.470(4) yes .
C(21) C(24) 2.791(4) yes .
C(22) C(25) 2.738(4) yes .
C(23) C(26) 2.742(4) yes .
C(3) C(22) 3.551(4) yes 1_455
C(4) C(11) 3.595(5) yes 1_545
C(7) C(7) 3.4164(3) yes 2_557
C(11) C(4) 3.595(5) yes 1_565
C(19) C(19) 3.3900(3) yes 2_666
C(22) C(3) 3.551(4) yes 1_655
Ni(1) H(4A) 3.3602 yes .
Ni(1) H(4B) 3.2040 yes .
Ni(1) H(8A) 3.2675 yes .
Ni(1) H(8C) 3.3019 yes .
Ni(1) H(16) 2.9704 yes .
P(1) H(10) 2.9674 yes .
P(1) H(14) 2.8259 yes .
P(1) H(16) 2.8694 yes .
P(1) H(20) 2.9336 yes .
P(1) H(22) 2.8159 yes .
P(1) H(26) 2.9924 yes .
P(1) H(3a) 3.18(3) yes .
P(1) H(1a) 2.95(4) yes .
P(1) H(7a) 3.11(3) yes .
P(1) H(5a) 3.00(2) yes .
C(1) H(4A) 3.2851 yes .
C(1) H(4B) 2.6559 yes .
C(1) H(4C) 2.8949 yes .
C(1) H(16) 2.6583 yes .
C(1) H(3a) 2.53(3) yes .
C(1) H(3b) 3.28(3) yes .
C(1) H(5b) 3.46(3) yes .
C(2) H(8A) 3.4284 yes .
C(2) H(8C) 3.5385 yes .
C(3) H(4A) 2.5892 yes .
C(3) H(4B) 3.2171 yes .
C(3) H(4C) 3.0579 yes .
C(3) H(14) 3.0888 yes .
C(3) H(1a) 2.65(3) yes .
C(3) H(1b) 3.25(3) yes .
C(3) H(7b) 3.09(3) yes .
C(4) H(8A) 2.9156 yes .
C(4) H(8C) 3.0163 yes .
C(4) H(3a) 3.25(4) yes .
C(4) H(3b) 2.70(3) yes .
C(4) H(1a) 3.33(3) yes .
C(4) H(1b) 2.67(3) yes .
C(5) H(8A) 3.2412 yes .
C(5) H(8B) 2.9754 yes .
C(5) H(8C) 2.5888 yes .
C(5) H(16) 2.8495 yes .
C(5) H(22) 3.1082 yes .
C(5) H(1b) 3.48(3) yes .
C(5) H(7a) 2.66(3) yes .
C(5) H(7b) 3.25(3) yes .
C(6) H(4A) 3.5993 yes .
C(6) H(4B) 3.3883 yes .
C(7) H(8A) 2.6453 yes .
C(7) H(8B) 2.9915 yes .
C(7) H(8C) 3.2795 yes .
C(7) H(22) 3.3455 yes .
C(7) H(3b) 3.07(3) yes .
C(7) H(5a) 2.66(2) yes .
C(7) H(5b) 3.19(3) yes .
C(8) H(4A) 3.0764 yes .
C(8) H(4B) 2.8584 yes .
C(8) H(7a) 3.37(4) yes .
C(8) H(7b) 2.69(4) yes .
C(8) H(5a) 3.34(3) yes .
C(8) H(5b) 2.63(3) yes .
C(9) H(11) 3.2561 yes .
C(9) H(13) 3.2635 yes .
C(9) H(20) 3.3694 yes .
C(9) H(26) 2.5832 yes .
C(9) H(3a) 3.02(4) yes .
C(9) H(1a) 3.11(4) yes .
C(10) H(12) 3.2499 yes .
C(10) H(14) 3.2412 yes .
C(10) H(20) 3.3391 yes .
C(10) H(26) 3.3379 yes .
C(10) H(1a) 3.48(4) yes .
C(11) H(13) 3.2288 yes .
C(12) H(10) 3.2468 yes .
C(12) H(14) 3.2360 yes .
C(13) H(11) 3.2273 yes .
C(13) H(26) 3.3625 yes .
C(13) H(3a) 3.59(3) yes .
C(14) H(10) 3.2438 yes .
C(14) H(12) 3.2405 yes .
C(14) H(26) 2.6178 yes .
C(14) H(3a) 2.71(4) yes .
C(15) H(10) 2.6675 yes .
C(15) H(17) 3.2576 yes .
C(15) H(19) 3.2495 yes .
C(15) H(22) 3.1435 yes .
C(15) H(1a) 3.43(4) yes .
C(15) H(5a) 3.15(2) yes .
C(16) H(10) 3.4196 yes .
C(16) H(18) 3.2383 yes .
C(16) H(20) 3.2337 yes .
C(16) H(1a) 3.21(3) yes .
C(16) H(1b) 3.37(4) yes .
C(16) H(5a) 3.05(2) yes .
C(16) H(5b) 3.33(3) yes .
C(17) H(19) 3.2032 yes .
C(18) H(16) 3.2330 yes .
C(18) H(20) 3.2251 yes .
C(19) H(17) 3.2035 yes .
C(20) H(10) 2.8526 yes .
C(20) H(16) 3.2349 yes .
C(20) H(18) 3.2304 yes .
C(20) H(22) 3.5184 yes .
C(21) H(14) 3.2458 yes .
C(21) H(20) 2.6948 yes .
C(21) H(23) 3.2541 yes .
C(21) H(25) 3.2539 yes .
C(21) H(7a) 3.08(4) yes .
C(21) H(5a) 3.56(3) yes .
C(22) H(20) 3.2235 yes .
C(22) H(24) 3.2308 yes .
C(22) H(26) 3.2212 yes .
C(22) H(7a) 2.89(4) yes .
C(22) H(5a) 3.11(3) yes .
C(23) H(25) 3.2145 yes .
C(24) H(22) 3.2243 yes .
C(24) H(26) 3.2333 yes .
C(25) H(23) 3.2141 yes .
C(26) H(14) 3.1993 yes .
C(26) H(20) 3.0655 yes .
C(26) H(22) 3.2194 yes .
C(26) H(24) 3.2409 yes .
H(4A) H(8A) 2.4358 yes .
H(4A) H(8C) 3.0154 yes .
H(4A) H(3a) 3.4054 yes .
H(4A) H(3b) 2.3782 yes .
H(4A) H(1b) 3.5519 yes .
H(4B) H(8A) 2.6974 yes .
H(4B) H(8C) 2.3307 yes .
H(4B) H(3b) 3.4406 yes .
H(4B) H(1a) 3.5566 yes .
H(4B) H(1b) 2.5021 yes .
H(4B) H(5b) 3.5770 yes .
H(4C) H(3b) 3.2421 yes .
H(4C) H(1a) 3.5859 yes .
H(4C) H(1b) 2.9480 yes .
H(8A) H(3b) 3.4056 yes .
H(8A) H(7a) 3.5512 yes .
H(8A) H(7b) 2.4530 yes .
H(8A) H(5b) 3.4515 yes .
H(8B) H(7b) 3.0934 yes .
H(8B) H(5b) 3.0652 yes .
H(8C) H(7b) 3.5234 yes .
H(8C) H(5a) 3.4974 yes .
H(8C) H(5b) 2.3872 yes .
H(10) H(11) 2.3270 yes .
H(10) H(20) 2.9257 yes .
H(10) H(1a) 3.5075 yes .
H(11) H(12) 2.3116 yes .
H(12) H(13) 2.3147 yes .
H(13) H(14) 2.3206 yes .
H(14) H(26) 2.7294 yes .
H(14) H(3a) 2.4305 yes .
H(14) H(3b) 3.4548 yes .
H(16) H(17) 2.3273 yes .
H(16) H(1a) 2.6221 yes .
H(16) H(1b) 2.4927 yes .
H(16) H(5a) 2.7983 yes .
H(16) H(5b) 2.7210 yes .
H(17) H(18) 2.2943 yes .
H(18) H(19) 2.2999 yes .
H(19) H(20) 2.3119 yes .
H(20) H(22) 3.5193 yes .
H(20) H(26) 3.2649 yes .
H(22) H(23) 2.3029 yes .
H(22) H(7a) 2.6234 yes .
H(22) H(5a) 2.2733 yes .
H(23) H(24) 2.3103 yes .
H(24) H(25) 2.3114 yes .
H(25) H(26) 2.3178 yes .
H(3a) H(1a) 2.48(4) yes .
H(3a) H(1b) 3.48(4) yes .
H(3b) H(7b) 2.72(5) yes .
H(1b) H(5b) 3.28(4) yes .
H(7a) H(5a) 2.59(4) yes .
H(7a) H(5b) 3.54(5) yes .
C(1) H(4C) 3.5296 yes 2_556
C(1) H(17) 3.4867 yes 2_656
C(1) H(1b) 3.48(4) yes 2_556
C(3) H(22) 2.9947 yes 1_455
C(3) H(23) 3.4192 yes 1_455
C(4) H(11) 3.3117 yes 1_545
C(4) H(12) 3.4631 yes 1_545
C(4) H(18) 3.5798 yes 2_656
C(4) H(1b) 3.39(3) yes 2_556
C(4) H(5a) 3.56(2) yes 1_455
C(5) H(4C) 3.5302 yes 1_655
C(5) H(12) 3.3377 yes 1_645
C(5) H(17) 3.1260 yes 2_656
C(5) H(23) 3.4308 yes 2_657
C(5) H(24) 3.2573 yes 2_657
C(6) H(23) 3.2222 yes 2_657
C(6) H(24) 3.1755 yes 2_657
C(7) H(14) 3.4533 yes 2_557
C(7) H(23) 2.9233 yes 2_657
C(7) H(7a) 3.04(3) yes 2_557
C(7) H(7b) 3.06(4) yes 2_557
C(8) H(12) 3.5407 yes 1_645
C(8) H(24) 3.4992 yes 2_657
C(8) H(25) 3.4690 yes 1_545
C(8) H(26) 3.4675 yes 1_545
C(10) H(10) 3.5710 yes 2_566
C(10) H(11) 3.3986 yes 2_566
C(10) H(18) 3.2732 yes 2_666
C(10) H(19) 3.2481 yes 1_455
C(11) H(4A) 3.5372 yes 1_565
C(11) H(4B) 3.2639 yes 1_565
C(11) H(4C) 3.3991 yes 1_565
C(11) H(10) 3.2742 yes 2_566
C(11) H(18) 3.3444 yes 2_666
C(11) H(19) 2.8400 yes 1_455
C(12) H(4A) 3.3301 yes 1_565
C(12) H(4C) 3.4506 yes 1_565
C(12) H(19) 2.8401 yes 1_455
C(12) H(20) 3.4105 yes 1_455
C(12) H(24) 3.3895 yes 2_567
C(13) H(19) 3.2214 yes 1_455
C(13) H(20) 3.1470 yes 1_455
C(13) H(24) 3.2163 yes 2_567
C(13) H(25) 3.2394 yes 2_567
C(14) H(19) 3.5766 yes 1_455
C(14) H(25) 3.4360 yes 2_567
C(16) H(11) 3.5250 yes 2_566
C(17) H(12) 3.4030 yes 2_566
C(17) H(1b) 3.39(3) yes 2_656
C(17) H(5b) 3.15(3) yes 2_656
C(18) H(4B) 3.4172 yes 2_656
C(18) H(8C) 3.5189 yes 2_656
C(18) H(10) 3.4018 yes 2_666
C(18) H(19) 3.5295 yes 2_666
C(18) H(1a) 3.26(3) yes 1_655
C(19) H(10) 3.3856 yes 2_666
C(19) H(19) 3.3028 yes 2_666
C(19) H(3a) 3.52(3) yes 1_655
C(19) H(1a) 3.53(3) yes 1_655
C(20) H(19) 3.5625 yes 2_666
C(20) H(3a) 3.53(3) yes 1_655
C(21) H(7b) 3.19(3) yes 2_557
C(22) H(23) 3.1012 yes 2_657
C(22) H(3a) 3.32(3) yes 1_655
C(22) H(3b) 3.14(3) yes 1_655
C(22) H(3b) 3.59(3) yes 2_557
C(22) H(7b) 3.52(3) yes 2_557
C(23) H(13) 3.5508 yes 1_655
C(23) H(14) 3.3410 yes 1_655
C(23) H(22) 3.2575 yes 2_657
C(23) H(23) 3.3530 yes 2_657
C(23) H(3a) 3.51(3) yes 1_655
C(23) H(3b) 3.31(3) yes 1_655
C(23) H(3b) 3.20(3) yes 2_557
C(23) H(7a) 3.35(3) yes 2_657
C(24) H(4A) 3.1943 yes 2_557
C(24) H(8A) 3.5447 yes 2_557
C(24) H(13) 3.2490 yes 1_655
C(24) H(13) 3.5304 yes 2_567
C(24) H(3b) 3.52(3) yes 2_557
C(25) H(8A) 3.0081 yes 2_557
C(25) H(8B) 3.0746 yes 1_565
C(25) H(13) 3.3419 yes 1_655
C(25) H(25) 3.4989 yes 2_567
C(25) H(26) 3.3931 yes 2_567
C(26) H(8A) 3.3470 yes 2_557
C(26) H(8B) 3.3070 yes 1_565
C(26) H(25) 3.2414 yes 2_567
C(26) H(7b) 3.31(4) yes 2_557
H(4A) C(11) 3.5372 yes 1_545
H(4A) C(12) 3.3301 yes 1_545
H(4A) C(24) 3.1943 yes 2_557
H(4A) H(11) 3.4999 yes 1_545
H(4A) H(12) 3.1298 yes 1_545
H(4A) H(24) 2.9722 yes 2_557
H(4A) H(5a) 3.2355 yes 1_455
H(4A) H(5b) 3.5220 yes 1_455
H(4B) C(11) 3.2639 yes 1_545
H(4B) C(18) 3.4172 yes 2_656
H(4B) H(11) 2.9593 yes 1_545
H(4B) H(17) 3.2801 yes 2_656
H(4B) H(18) 2.6489 yes 2_656
H(4B) H(1b) 3.3267 yes 2_556
H(4C) C(1) 3.5296 yes 2_556
H(4C) C(5) 3.5302 yes 1_455
H(4C) C(11) 3.3991 yes 1_545
H(4C) C(12) 3.4506 yes 1_545
H(4C) H(11) 2.9638 yes 1_545
H(4C) H(12) 3.0562 yes 1_545
H(4C) H(16) 3.5768 yes 2_556
H(4C) H(1a) 3.5056 yes 2_556
H(4C) H(1b) 2.7812 yes 2_556
H(4C) H(5a) 3.1862 yes 1_455
H(4C) H(5b) 3.0994 yes 1_455
H(8A) C(24) 3.5447 yes 2_557
H(8A) C(25) 3.0081 yes 2_557
H(8A) C(26) 3.3470 yes 2_557
H(8A) H(25) 3.3531 yes 1_545
H(8A) H(25) 2.9403 yes 2_557
H(8A) H(26) 3.1678 yes 1_545
H(8A) H(26) 3.5116 yes 2_557
H(8B) C(25) 3.0746 yes 1_545
H(8B) C(26) 3.3070 yes 1_545
H(8B) H(12) 3.2785 yes 1_645
H(8B) H(13) 2.8971 yes 1_645
H(8B) H(24) 2.9217 yes 2_657
H(8B) H(25) 2.7261 yes 1_545
H(8B) H(26) 3.1315 yes 1_545
H(8C) C(18) 3.5189 yes 2_656
H(8C) H(12) 3.1375 yes 1_645
H(8C) H(17) 3.1044 yes 2_656
H(8C) H(18) 2.9183 yes 2_656
H(8C) H(26) 3.5495 yes 1_545
H(10) C(10) 3.5710 yes 2_566
H(10) C(11) 3.2742 yes 2_566
H(10) C(18) 3.4018 yes 2_666
H(10) C(19) 3.3856 yes 2_666
H(10) H(10) 3.4009 yes 2_566
H(10) H(11) 2.8610 yes 2_566
H(10) H(18) 2.8101 yes 2_666
H(10) H(19) 2.7708 yes 2_666
H(11) C(4) 3.3117 yes 1_565
H(11) C(10) 3.3986 yes 2_566
H(11) C(16) 3.5250 yes 2_566
H(11) H(4A) 3.4999 yes 1_565
H(11) H(4B) 2.9593 yes 1_565
H(11) H(4C) 2.9638 yes 1_565
H(11) H(10) 2.8610 yes 2_566
H(11) H(16) 3.4933 yes 2_566
H(11) H(18) 2.9422 yes 2_666
H(11) H(19) 3.1431 yes 1_455
H(11) H(1a) 2.9826 yes 2_566
H(12) C(4) 3.4631 yes 1_565
H(12) C(5) 3.3377 yes 1_465
H(12) C(8) 3.5407 yes 1_465
H(12) C(17) 3.4030 yes 2_566
H(12) H(4A) 3.1298 yes 1_565
H(12) H(4C) 3.0562 yes 1_565
H(12) H(8B) 3.2785 yes 1_465
H(12) H(8C) 3.1375 yes 1_465
H(12) H(17) 3.2267 yes 2_566
H(12) H(19) 3.1547 yes 1_455
H(12) H(20) 3.4664 yes 1_455
H(12) H(24) 3.1464 yes 2_567
H(12) H(5b) 2.7071 yes 1_465
H(13) C(23) 3.5508 yes 1_455
H(13) C(24) 3.2490 yes 1_455
H(13) C(24) 3.5304 yes 2_567
H(13) C(25) 3.3419 yes 1_455
H(13) H(8B) 2.8971 yes 1_465
H(13) H(20) 3.0096 yes 1_455
H(13) H(24) 3.4898 yes 1_455
H(13) H(24) 2.8300 yes 2_567
H(13) H(25) 3.1550 yes 2_567
H(14) C(7) 3.4533 yes 2_557
H(14) C(23) 3.3410 yes 1_455
H(14) H(23) 3.1570 yes 1_455
H(14) H(25) 3.4959 yes 2_567
H(14) H(7a) 3.5246 yes 2_557
H(14) H(7b) 3.0747 yes 2_557
H(16) H(4C) 3.5768 yes 2_556
H(16) H(11) 3.4933 yes 2_566
H(16) H(17) 2.9966 yes 2_656
H(17) C(1) 3.4867 yes 2_656
H(17) C(5) 3.1260 yes 2_656
H(17) H(4B) 3.2801 yes 2_656
H(17) H(8C) 3.1044 yes 2_656
H(17) H(12) 3.2267 yes 2_566
H(17) H(16) 2.9966 yes 2_656
H(17) H(1b) 2.7260 yes 2_656
H(17) H(5b) 2.3146 yes 2_656
H(18) C(4) 3.5798 yes 2_656
H(18) C(10) 3.2732 yes 2_666
H(18) C(11) 3.3444 yes 2_666
H(18) H(4B) 2.6489 yes 2_656
H(18) H(8C) 2.9183 yes 2_656
H(18) H(10) 2.8101 yes 2_666
H(18) H(11) 2.9422 yes 2_666
H(18) H(20) 3.5262 yes 2_666
H(18) H(1a) 3.0904 yes 1_655
H(19) C(10) 3.2481 yes 1_655
H(19) C(11) 2.8400 yes 1_655
H(19) C(12) 2.8401 yes 1_655
H(19) C(13) 3.2214 yes 1_655
H(19) C(14) 3.5766 yes 1_655
H(19) C(18) 3.5295 yes 2_666
H(19) C(19) 3.3028 yes 2_666
H(19) C(20) 3.5625 yes 2_666
H(19) H(10) 2.7708 yes 2_666
H(19) H(11) 3.1431 yes 1_655
H(19) H(12) 3.1547 yes 1_655
H(19) H(19) 3.4773 yes 2_666
H(19) H(1a) 3.5477 yes 1_655
H(20) C(12) 3.4105 yes 1_655
H(20) C(13) 3.1470 yes 1_655
H(20) H(12) 3.4664 yes 1_655
H(20) H(13) 3.0096 yes 1_655
H(20) H(18) 3.5262 yes 2_666
H(22) C(3) 2.9947 yes 1_655
H(22) C(23) 3.2575 yes 2_657
H(22) H(23) 2.5904 yes 2_657
H(22) H(3a) 2.9504 yes 1_655
H(22) H(3b) 2.5061 yes 1_655
H(23) C(3) 3.4192 yes 1_655
H(23) C(5) 3.4308 yes 2_657
H(23) C(6) 3.2222 yes 2_657
H(23) C(7) 2.9233 yes 2_657
H(23) C(22) 3.1012 yes 2_657
H(23) C(23) 3.3530 yes 2_657
H(23) H(14) 3.1570 yes 1_655
H(23) H(22) 2.5904 yes 2_657
H(23) H(23) 3.0800 yes 2_657
H(23) H(3a) 3.3028 yes 1_655
H(23) H(3b) 2.8456 yes 1_655
H(23) H(3b) 3.2361 yes 2_557
H(23) H(7a) 2.4310 yes 2_657
H(23) H(7b) 3.4654 yes 2_657
H(23) H(5a) 3.0375 yes 2_657
H(24) C(5) 3.2573 yes 2_657
H(24) C(6) 3.1755 yes 2_657
H(24) C(8) 3.4992 yes 2_657
H(24) C(12) 3.3895 yes 2_567
H(24) C(13) 3.2163 yes 2_567
H(24) H(4A) 2.9722 yes 2_557
H(24) H(8B) 2.9217 yes 2_657
H(24) H(12) 3.1464 yes 2_567
H(24) H(13) 3.4898 yes 1_655
H(24) H(13) 2.8300 yes 2_567
H(24) H(5a) 3.2238 yes 2_657
H(24) H(5b) 3.4733 yes 2_657
H(25) C(8) 3.4690 yes 1_565
H(25) C(13) 3.2394 yes 2_567
H(25) C(14) 3.4360 yes 2_567
H(25) C(25) 3.4989 yes 2_567
H(25) C(26) 3.2414 yes 2_567
H(25) H(8A) 3.3531 yes 1_565
H(25) H(8A) 2.9403 yes 2_557
H(25) H(8B) 2.7261 yes 1_565
H(25) H(13) 3.1550 yes 2_567
H(25) H(14) 3.4959 yes 2_567
H(25) H(25) 3.0533 yes 2_567
H(25) H(26) 2.5354 yes 2_567
H(26) C(8) 3.4675 yes 1_565
H(26) C(25) 3.3931 yes 2_567
H(26) H(8A) 3.1678 yes 1_565
H(26) H(8A) 3.5116 yes 2_557
H(26) H(8B) 3.1315 yes 1_565
H(26) H(8C) 3.5495 yes 1_565
H(26) H(25) 2.5354 yes 2_567
H(3a) C(19) 3.52(3) yes 1_455
H(3a) C(20) 3.53(3) yes 1_455
H(3a) C(22) 3.32(3) yes 1_455
H(3a) C(23) 3.51(3) yes 1_455
H(3a) H(22) 2.9504 yes 1_455
H(3a) H(23) 3.3028 yes 1_455
H(3b) C(22) 3.14(3) yes 1_455
H(3b) C(22) 3.59(3) yes 2_557
H(3b) C(23) 3.31(3) yes 1_455
H(3b) C(23) 3.20(3) yes 2_557
H(3b) C(24) 3.52(3) yes 2_557
H(3b) H(22) 2.5061 yes 1_455
H(3b) H(23) 2.8456 yes 1_455
H(3b) H(23) 3.2361 yes 2_557
H(3b) H(7a) 3.27(5) yes 2_557
H(3b) H(5a) 3.27(5) yes 1_455
H(1a) C(18) 3.26(3) yes 1_455
H(1a) C(19) 3.53(3) yes 1_455
H(1a) H(4C) 3.5056 yes 2_556
H(1a) H(11) 2.9826 yes 2_566
H(1a) H(18) 3.0904 yes 1_455
H(1a) H(19) 3.5477 yes 1_455
H(1b) C(1) 3.48(4) yes 2_556
H(1b) C(4) 3.39(3) yes 2_556
H(1b) C(17) 3.39(3) yes 2_656
H(1b) H(4B) 3.3267 yes 2_556
H(1b) H(4C) 2.7812 yes 2_556
H(1b) H(17) 2.7260 yes 2_656
H(1b) H(1b) 2.9412(3) yes 2_556
H(7a) C(7) 3.04(3) yes 2_557
H(7a) C(23) 3.35(3) yes 2_657
H(7a) H(14) 3.5246 yes 2_557
H(7a) H(23) 2.4310 yes 2_657
H(7a) H(3b) 3.27(5) yes 2_557
H(7a) H(7a) 2.9267(3) yes 2_557
H(7a) H(7b) 2.48(5) yes 2_557
H(7b) C(7) 3.06(4) yes 2_557
H(7b) C(21) 3.19(3) yes 2_557
H(7b) C(22) 3.52(3) yes 2_557
H(7b) C(26) 3.31(4) yes 2_557
H(7b) H(14) 3.0747 yes 2_557
H(7b) H(23) 3.4654 yes 2_657
H(7b) H(7a) 2.48(5) yes 2_557
H(7b) H(7b) 2.9787(3) yes 2_557
H(5a) C(4) 3.56(2) yes 1_655
H(5a) H(4A) 3.2355 yes 1_655
H(5a) H(4C) 3.1862 yes 1_655
H(5a) H(23) 3.0375 yes 2_657
H(5a) H(24) 3.2238 yes 2_657
H(5a) H(3b) 3.27(5) yes 1_655
H(5b) C(17) 3.15(3) yes 2_656
H(5b) H(4A) 3.5220 yes 1_655
H(5b) H(4C) 3.0994 yes 1_655
H(5b) H(12) 2.7071 yes 1_645
H(5b) H(17) 2.3146 yes 2_656
H(5b) H(24) 3.4733 yes 2_657

loop_
_geom_torsion_atom_site_label_1
_geom_torsion_atom_site_label_2
_geom_torsion_atom_site_label_3
_geom_torsion_atom_site_label_4
_geom_torsion
_geom_torsion_publ_flag
P(1) Ni(1) C(1) C(2) -137.37(11) no
C(1) Ni(1) P(1) C(9) 56.30(9) no
C(1) Ni(1) P(1) C(15) -63.82(9) no
P(1) Ni(1) C(2) C(1) 53.93(13) no
P(1) Ni(1) C(2) C(3) -74.09(11) no
C(2) Ni(1) P(1) C(9) 24.95(10) no
C(2) Ni(1) P(1) C(15) -95.16(10) no
C(2) Ni(1) P(1) C(21) 147.33(10) no
P(1) Ni(1) C(3) C(2) 123.61(10) no
C(3) Ni(1) P(1) C(9) -15.33(11) no
C(3) Ni(1) P(1) C(15) -135.44(11) no
C(3) Ni(1) P(1) C(21) 107.04(11) no
P(1) Ni(1) C(5) C(6) 135.25(11) no
C(5) Ni(1) P(1) C(15) 47.01(9) no
C(5) Ni(1) P(1) C(21) -70.51(9) no
P(1) Ni(1) C(6) C(5) -57.40(16) no
P(1) Ni(1) C(6) C(7) 71.46(12) no
C(6) Ni(1) P(1) C(15) 79.76(10) no
C(6) Ni(1) P(1) C(21) -37.75(10) no
P(1) Ni(1) C(7) C(6) -125.81(12) no
C(7) Ni(1) P(1) C(9) -120.75(9) no
C(7) Ni(1) P(1) C(15) 119.14(9) no
C(7) Ni(1) P(1) C(21) 1.63(10) no
C(1) Ni(1) C(2) C(3) -128.0(2) no
C(1) Ni(1) C(2) C(4) 116.1(3) no
C(1) Ni(1) C(3) C(2) 32.28(13) no
C(3) Ni(1) C(1) C(2) -32.68(13) no
C(1) Ni(1) C(5) C(6) -124.66(15) no
C(5) Ni(1) C(1) C(2) 120.89(13) no
C(1) Ni(1) C(6) C(5) 75.27(19) no
C(1) Ni(1) C(6) C(7) -155.87(13) no
C(1) Ni(1) C(6) C(8) -39.7(2) no
C(6) Ni(1) C(1) C(2) 80.29(16) no
C(1) Ni(1) C(7) C(6) 62.1(4) no
C(7) Ni(1) C(1) C(2) 34.9(4) no
C(3) Ni(1) C(2) C(1) 128.0(2) no
C(3) Ni(1) C(2) C(4) -115.9(3) no
C(2) Ni(1) C(5) C(6) -82.98(16) no
C(5) Ni(1) C(2) C(1) -78.81(14) no
C(5) Ni(1) C(2) C(3) 153.17(10) no
C(5) Ni(1) C(2) C(4) 37.3(2) no
C(2) Ni(1) C(6) C(5) 118.05(13) no
C(2) Ni(1) C(6) C(7) -113.09(13) no
C(2) Ni(1) C(6) C(8) 3.1(2) no
C(6) Ni(1) C(2) C(1) -121.56(11) no
C(6) Ni(1) C(2) C(3) 110.43(12) no
C(6) Ni(1) C(2) C(4) -5.4(2) no
C(2) Ni(1) C(7) C(6) 87.50(16) no
C(7) Ni(1) C(2) C(3) 66.37(16) no
C(7) Ni(1) C(2) C(4) -49.5(2) no
C(3) Ni(1) C(5) C(6) -39.1(4) no
C(5) Ni(1) C(3) C(2) -62.1(3) no
C(3) Ni(1) C(6) C(7) -68.94(19) no
C(3) Ni(1) C(6) C(8) 47.3(2) no
C(6) Ni(1) C(3) C(2) -89.58(16) no
C(3) Ni(1) C(7) C(6) 124.48(16) no
C(7) Ni(1) C(3) C(2) -127.33(14) no
C(5) Ni(1) C(6) C(5) 0(6475824) no
C(5) Ni(1) C(6) C(7) 128.9(3) no
C(5) Ni(1) C(6) C(8) -114.9(3) no
C(5) Ni(1) C(7) C(6) -31.61(14) no
C(7) Ni(1) C(5) C(6) 32.23(15) no
C(7) Ni(1) C(6) C(5) -128.9(3) no
C(7) Ni(1) C(6) C(8) 116.2(3) no
Ni(1) P(1) C(9) C(10) -118.38(19) no
Ni(1) P(1) C(9) C(14) 60.8(2) no
Ni(1) P(1) C(15) C(16) 13.16(18) no
Ni(1) P(1) C(21) C(22) 55.13(17) no
Ni(1) P(1) C(21) C(26) -127.01(14) no
C(9) P(1) C(15) C(16) -113.43(17) no
C(9) P(1) C(15) C(20) 70.04(19) no
C(15) P(1) C(9) C(10) 6.2(2) no
C(9) P(1) C(21) C(26) 2.44(19) no
C(21) P(1) C(9) C(10) 108.5(2) no
C(21) P(1) C(9) C(14) -72.3(2) no
C(15) P(1) C(21) C(22) -68.94(16) no
C(15) P(1) C(21) C(26) 108.92(17) no
C(21) P(1) C(15) C(16) 143.37(15) no
C(21) P(1) C(15) C(20) -33.17(17) no
Ni(1) C(1) C(2) C(3) 56.4(2) no
Ni(1) C(1) C(2) C(4) -118.7(2) no
C(1) C(2) C(3) Ni(1) -57.4(2) no
C(4) C(2) C(3) Ni(1) 117.7(3) no
Ni(1) C(5) C(6) C(7) -56.17(19) no
Ni(1) C(5) C(6) C(8) 118.4(2) no
C(5) C(6) C(7) Ni(1) 57.3(2) no
C(8) C(6) C(7) Ni(1) -117.2(3) no
C(10) C(9) C(14) C(13) -2.1(4) no
C(14) C(9) C(10) C(11) 1.8(4) no
C(9) C(10) C(11) C(12) -0.3(5) no
C(10) C(11) C(12) C(13) -0.9(5) no
C(11) C(12) C(13) C(14) 0.6(5) no
C(12) C(13) C(14) C(9) 0.9(5) no
C(16) C(15) C(20) C(19) 0.4(3) no
C(20) C(15) C(16) C(17) 0.0(3) no
C(15) C(16) C(17) C(18) -0.1(4) no
C(16) C(17) C(18) C(19) -0.2(4) no
C(17) C(18) C(19) C(20) 0.7(4) no
C(18) C(19) C(20) C(15) -0.8(4) no
C(22) C(21) C(26) C(25) -1.4(3) no
C(26) C(21) C(22) C(23) 0.6(3) no
C(21) C(22) C(23) C(24) 0.5(4) no
C(22) C(23) C(24) C(25) -0.7(4) no
C(23) C(24) C(25) C(26) -0.1(4) no
C(24) C(25) C(26) C(21) 1.2(4) no
